data_4135523
loop_
_publ_author_name
'Li, Jun'
'Daniliuc, Constantin G.'
'Kartha, Kalathil K.'
'Fern\'andez, Gustavo'
'Kehr, Gerald'
'Erker, Gerhard'

_publ_section_title
;
 Introducing the Dihydro-1,3-azaboroles: Convenient Entry by a
 Three-Component Reaction, Synthetic and Photophysical Application
;
_journal_name_full 'Journal of the American Chemical Society'
_journal_paper_doi 10.1021/jacs.0c12236
_journal_year 2021
_chemical_formula_sum 'C35 H28 B F9 N2'
_chemical_formula_weight 658.40
_space_group_crystal_system triclinic
_space_group_IT_number 2
_space_group_name_Hall '-P 1'
_space_group_name_H-M_alt 'P -1'
_atom_sites_solution_hydrogens mixed
_audit_creation_method 'APEX3 v2019.1-0'
_cell_angle_alpha 92.7280(10)
_cell_angle_beta 95.6760(10)
_cell_angle_gamma 97.7420(10)
_cell_formula_units_Z 2
_cell_length_a 8.69690(10)
_cell_length_b 11.9109(2)
_cell_length_c 17.6858(3)
_cell_measurement_reflns_used 9958
_cell_measurement_temperature 100.(2)
_cell_measurement_theta_max 66.5697
_cell_measurement_theta_min 2.5154
_cell_volume 1802.98(5)
_computing_cell_refinement 'SAINT V8.40A (Bruker Nano, Inc., 2019)'
_computing_data_collection 'APEX3 v2019.1-0'
_computing_data_reduction 'SAINT V8.40A (Bruker Nano, Inc., 2019)'
_computing_molecular_graphics 'shelXle (C.B. Huebschle, rev 958)'
_computing_structure_refinement 'SHELXL-2018/3 (Sheldrick, 2018)'
_computing_structure_solution 'SHELXT 2014/5 (Sheldrick, 2014)'
_diffrn_ambient_temperature 100.(2)
_diffrn_detector_area_resol_mean 7.3910
_diffrn_measured_fraction_theta_full 0.991
_diffrn_measured_fraction_theta_max 0.991
_diffrn_measurement_device_type 'Bruker D8 Venture PHOTON III Diffractometer'
_diffrn_measurement_method 'phi / omega scans'
_diffrn_radiation_monochromator 'MX mirror'
_diffrn_radiation_type CuK\a
_diffrn_radiation_wavelength 1.54178
_diffrn_reflns_av_R_equivalents 0.0709
_diffrn_reflns_av_unetI/netI 0.0445
_diffrn_reflns_limit_h_max 10
_diffrn_reflns_limit_h_min -10
_diffrn_reflns_limit_k_max 14
_diffrn_reflns_limit_k_min -14
_diffrn_reflns_limit_l_max 21
_diffrn_reflns_limit_l_min -21
_diffrn_reflns_number 35269
_diffrn_reflns_theta_full 66.78
_diffrn_reflns_theta_max 66.78
_diffrn_reflns_theta_min 2.52
_diffrn_source 'Cu Ims'
_diffrn_source_type 'micro focus tube'
_exptl_absorpt_coefficient_mu 0.891
_exptl_absorpt_correction_T_max 0.97
_exptl_absorpt_correction_T_min 0.85
_exptl_absorpt_correction_type multi-scan
_exptl_absorpt_process_details
;
SADABS-2016/2 Bruker AXS area detector scaling and absorption correction.
Krause, L., Herbst-Irmer, R., Sheldrick G.M. & Stalke D.,
J. Appl. Cryst. 48 (2015) 3-10
;
_exptl_crystal_colour 'pale yellow'
_exptl_crystal_density_diffrn 1.213
_exptl_crystal_density_method 'not measured'
_exptl_crystal_description plate
_exptl_crystal_F_000 676
_exptl_crystal_size_max 0.230
_exptl_crystal_size_mid 0.119
_exptl_crystal_size_min 0.039
_refine_diff_density_max 0.269
_refine_diff_density_min -0.244
_refine_ls_extinction_method none
_refine_ls_goodness_of_fit_ref 1.029
_refine_ls_hydrogen_treatment mixed
_refine_ls_matrix_type full
_refine_ls_number_parameters 489
_refine_ls_number_reflns 6347
_refine_ls_number_restraints 139
_refine_ls_restrained_S_all 1.045
_refine_ls_R_factor_all 0.0687
_refine_ls_R_factor_gt 0.0504
_refine_ls_shift/su_max 0.000
_refine_ls_shift/su_mean 0.000
_refine_ls_structure_factor_coef Fsqd
_refine_ls_weighting_details 'w=1/[\s^2^(Fo^2^)+(0.0410P)^2^+1.6439P] where P=(Fo^2^+2Fc^2^)/3'
_refine_ls_weighting_scheme calc
_refine_ls_wR_factor_gt 0.1172
_refine_ls_wR_factor_ref 0.1267
_reflns_number_gt 4836
_reflns_number_total 6347
_reflns_threshold_expression 'I > 2\s(I)'
_cod_data_source_file ja0c12236_si_004.cif
_cod_data_source_block erk9892
_cod_depositor_comments
;
The following automatic conversions were performed:

data item '_exptl_absorpt_correction_type' value 'Multi-Scan' was
changed to 'multi-scan' in accordance with the
/home/data/users/saulius/crontab/automatic-downloads/rss-feeds/ACS/lib/dictionaries/cif_core.dic
dictionary named 'cif_core.dic' version 2.4.2 last updated on
2011-04-26.

Automatic conversion script
Id: cif_fix_values 7556 2019-12-06 15:28:31Z antanas 
;
_cod_database_code 4135523

loop_
_space_group_symop_operation_xyz
'x, y, z'
'-x, -y, -z'

loop_
_atom_site_type_symbol
_atom_site_label
_atom_site_fract_x
_atom_site_fract_y
_atom_site_fract_z
_atom_site_U_iso_or_equiv
_atom_site_adp_type
_atom_site_calc_flag
_atom_site_refinement_flags_adp
_atom_site_refinement_flags_occupancy
_atom_site_refinement_flags_posn
_atom_site_occupancy
_atom_site_disorder_assembly
_atom_site_disorder_group
N N2 0.8934(2) 0.62291(14) 0.33792(10) 0.0223(4) Uani d . . . 1.0 . .
N N1 0.6248(2) 0.52219(16) 0.12807(10) 0.0246(4) Uani d . . . 1.0 . .
H H01 0.585(3) 0.448(2) 0.1154(16) 0.040(8) Uiso d . . . 1.0 . .
B B1 0.7461(3) 0.4617(2) 0.25386(14) 0.0224(5) Uani d . . . 1.0 . .
C C1 0.8649(2) 0.69876(17) 0.28518(12) 0.0217(4) Uani d . . . 1.0 . .
C C2 0.7774(2) 0.66233(17) 0.21666(12) 0.0225(5) Uani d . . . 1.0 . .
H H2 0.759871 0.717491 0.180884 0.027 Uiso calc U . R 1.0 . .
C C3 0.7127(2) 0.54911(18) 0.19660(12) 0.0215(4) Uani d . . . 1.0 . .
C C4 0.8381(2) 0.50851(17) 0.32452(12) 0.0222(5) Uani d . . . 1.0 . .
H H4 0.860951 0.458351 0.362947 0.027 Uiso calc U . R 1.0 . .
C C11 0.9299(3) 0.82090(18) 0.30052(13) 0.0246(5) Uani d . . . 1.0 . .
C C12 1.0156(3) 0.87523(19) 0.24701(13) 0.0279(5) Uani d . . . 1.0 . .
H H12 1.03693 0.832808 0.203338 0.033 Uiso calc U . R 1.0 . .
C C13 1.0704(3) 0.9905(2) 0.25657(15) 0.0348(6) Uani d . . . 1.0 . .
H H13 1.127472 1.026689 0.219211 0.042 Uiso calc U . R 1.0 . .
C C14 1.0422(3) 1.0524(2) 0.32014(15) 0.0375(6) Uani d . . . 1.0 . .
H H14 1.08063 1.131117 0.326928 0.045 Uiso calc U . R 1.0 . .
C C15 0.9575(3) 0.9999(2) 0.37434(15) 0.0361(6) Uani d . . . 1.0 . .
H H15 0.938078 1.042603 0.418248 0.043 Uiso calc U . R 1.0 . .
C C16 0.9013(3) 0.88475(19) 0.36439(13) 0.0291(5) Uani d . . . 1.0 . .
H H16 0.842705 0.849248 0.401468 0.035 Uiso calc U . R 1.0 . .
C C31 0.6890(2) 0.32738(17) 0.24030(12) 0.0217(5) Uani d . . . 1.0 . .
C C32 0.5473(2) 0.27475(18) 0.26314(12) 0.0229(5) Uani d . . . 1.0 . .
C C33 0.4984(3) 0.15860(19) 0.25149(13) 0.0280(5) Uani d . . . 1.0 . .
H H33 0.401812 0.126448 0.267473 0.034 Uiso calc U . R 1.0 . .
C C35 0.7330(3) 0.13708(19) 0.19522(13) 0.0270(5) Uani d . . . 1.0 . .
H H35 0.798374 0.09016 0.172776 0.032 Uiso calc U . R 1.0 . .
C C36 0.7795(3) 0.25328(18) 0.20679(12) 0.0235(5) Uani d . . . 1.0 . .
C C37 0.4442(3) 0.34489(19) 0.30291(14) 0.0288(5) Uani d . . . 1.0 . .
C C39 0.9367(3) 0.29967(19) 0.18425(14) 0.0311(5) Uani d . . . 1.0 . .
C C41 0.5907(3) 0.60173(17) 0.07267(12) 0.0239(5) Uani d . . . 1.0 . .
C C42 0.4539(3) 0.6509(2) 0.07339(13) 0.0306(5) Uani d . . . 1.0 . .
C C43 0.4207(3) 0.7246(2) 0.01692(14) 0.0356(6) Uani d . . . 1.0 . .
H H43 0.328013 0.758754 0.016332 0.043 Uiso calc U . R 1.0 . .
C C44 0.5200(3) 0.7486(2) -0.03798(14) 0.0349(6) Uani d . . . 1.0 . .
H H44 0.495158 0.798512 -0.076256 0.042 Uiso calc U . R 1.0 . .
C C45 0.6556(3) 0.7003(2) -0.03743(14) 0.0331(6) Uani d . . . 1.0 . .
H H45 0.723514 0.717234 -0.075485 0.04 Uiso calc U . R 1.0 . .
C C46 0.6940(3) 0.62703(19) 0.01812(13) 0.0280(5) Uani d . . . 1.0 . .
C C47 0.3470(3) 0.6255(3) 0.13434(16) 0.0462(7) Uani d . . . 1.0 . .
H H47A 0.260441 0.670229 0.127859 0.069 Uiso calc U . R 1.0 . .
H H47B 0.405345 0.645271 0.184547 0.069 Uiso calc U . R 1.0 . .
H H47C 0.305634 0.544476 0.130231 0.069 Uiso calc U . R 1.0 . .
C C48 0.8439(3) 0.5768(2) 0.02044(16) 0.0408(6) Uani d . . . 1.0 . .
H H48A 0.901657 0.603438 -0.02166 0.061 Uiso calc U . R 1.0 . .
H H48B 0.820564 0.493822 0.015565 0.061 Uiso calc U . R 1.0 . .
H H48C 0.907318 0.600489 0.068935 0.061 Uiso calc U . R 1.0 . .
C C51 0.9880(3) 0.65659(17) 0.40982(12) 0.0251(5) Uani d . . . 1.0 . .
C C52 1.1497(3) 0.67394(19) 0.41060(14) 0.0296(5) Uani d . . . 1.0 . .
C C53 1.2371(3) 0.7056(2) 0.48133(15) 0.0403(7) Uani d . . . 1.0 . .
H H53 1.347848 0.718353 0.484358 0.048 Uiso calc U . R 1.0 . .
C C54 1.1645(4) 0.7185(2) 0.54628(15) 0.0440(7) Uani d . . . 1.0 . .
H H54 1.225404 0.742758 0.593233 0.053 Uiso calc U . R 1.0 . .
C C55 1.0046(4) 0.6966(2) 0.54389(14) 0.0403(7) Uani d . . . 1.0 . .
H H55 0.956693 0.703536 0.589569 0.048 Uiso calc U . R 1.0 . .
C C56 0.9117(3) 0.66423(19) 0.47532(13) 0.0309(5) Uani d . . . 1.0 . .
C C57 1.2280(3) 0.6600(2) 0.33939(16) 0.0385(6) Uani d . . . 1.0 . .
H H57A 1.170102 0.596099 0.306938 0.058 Uiso calc U . R 1.0 . .
H H57B 1.335142 0.64521 0.352909 0.058 Uiso calc U . R 1.0 . .
H H57C 1.229849 0.729595 0.311889 0.058 Uiso calc U . R 1.0 . .
C C58 0.7376(3) 0.6384(2) 0.47322(15) 0.0416(6) Uani d . . . 1.0 . .
H H58A 0.706811 0.55597 0.471353 0.062 Uiso calc U . R 1.0 . .
H H58B 0.688364 0.669042 0.42795 0.062 Uiso calc U . R 1.0 . .
H H58C 0.704008 0.673186 0.518996 0.062 Uiso calc U . R 1.0 . .
F F1 0.51233(17) 0.39173(13) 0.37041(8) 0.0432(4) Uani d . . . 1.0 . .
F F2 0.40309(17) 0.42992(12) 0.26192(9) 0.0427(4) Uani d . . . 1.0 . .
F F3 0.31081(16) 0.28324(12) 0.31752(9) 0.0399(4) Uani d . . . 1.0 . .
C C34 0.5901(3) 0.08994(18) 0.21672(13) 0.0272(5) Uani d . . . 1.0 . .
C C38 0.5348(3) -0.0348(2) 0.20129(15) 0.0371(6) Uani d U . D 1.0 . .
F F4 0.3908(10) -0.0582(12) 0.1716(8) 0.044(3) Uani d U P D 0.434(17) A 1
F F5 0.5538(17) -0.0943(4) 0.2629(4) 0.050(3) Uani d U P D 0.434(17) A 1
F F6 0.6207(11) -0.0841(8) 0.1512(6) 0.042(2) Uani d U P D 0.434(17) A 1
F F4A 0.4167(13) -0.0505(14) 0.1465(7) 0.048(3) Uani d U P D 0.429(16) A 2
F F5A 0.4668(19) -0.0785(7) 0.2630(4) 0.063(3) Uani d U P D 0.429(16) A 2
F F6A 0.6405(9) -0.0942(7) 0.1833(10) 0.057(3) Uani d U P D 0.429(16) A 2
F F4B 0.631(2) -0.0996(14) 0.2325(16) 0.051(5) Uani d U P D 0.137(7) A 3
F F5B 0.528(4) -0.0585(14) 0.1236(6) 0.059(6) Uani d U P D 0.137(7) A 3
F F6B 0.3894(17) -0.0671(14) 0.2183(17) 0.046(5) Uani d U P D 0.137(7) A 3
F F7 0.92912(17) 0.38303(12) 0.13634(9) 0.0435(4) Uani d . . . 1.0 . .
F F8 1.03783(16) 0.34266(13) 0.24365(9) 0.0448(4) Uani d . . . 1.0 . .
F F9 1.00521(18) 0.22026(12) 0.14921(10) 0.0486(4) Uani d . . . 1.0 . .

loop_
_atom_site_aniso_label
_atom_site_aniso_U_11
_atom_site_aniso_U_22
_atom_site_aniso_U_33
_atom_site_aniso_U_12
_atom_site_aniso_U_13
_atom_site_aniso_U_23
N2 0.0260(10) 0.0201(9) 0.0198(9) 0.0008(7) -0.0001(8) 0.0022(7)
N1 0.0301(10) 0.0193(9) 0.0223(10) 0.0004(8) -0.0031(8) 0.0012(7)
B1 0.0205(12) 0.0208(12) 0.0262(13) 0.0013(9) 0.0045(10) 0.0045(10)
C1 0.0230(11) 0.0210(11) 0.0216(11) 0.0031(8) 0.0038(9) 0.0030(8)
C2 0.0249(11) 0.0207(11) 0.0225(11) 0.0031(9) 0.0029(9) 0.0058(9)
C3 0.0205(11) 0.0238(11) 0.0202(11) 0.0025(8) 0.0026(9) 0.0025(9)
C4 0.0246(11) 0.0189(10) 0.0237(11) 0.0023(8) 0.0040(9) 0.0070(8)
C11 0.0238(11) 0.0213(11) 0.0272(12) 0.0024(9) -0.0042(9) 0.0032(9)
C12 0.0288(12) 0.0245(11) 0.0286(12) -0.0004(9) -0.0008(10) 0.0039(9)
C13 0.0334(13) 0.0284(12) 0.0396(14) -0.0054(10) -0.0011(11) 0.0089(11)
C14 0.0414(15) 0.0200(12) 0.0469(16) -0.0035(10) -0.0057(12) 0.0022(11)
C15 0.0437(15) 0.0230(12) 0.0396(14) 0.0017(11) -0.0003(12) -0.0015(10)
C16 0.0357(13) 0.0229(11) 0.0281(12) 0.0059(10) -0.0017(10) 0.0016(9)
C31 0.0224(11) 0.0228(11) 0.0186(10) 0.0015(9) -0.0029(9) 0.0036(8)
C32 0.0210(11) 0.0235(11) 0.0236(11) 0.0010(9) 0.0005(9) 0.0048(9)
C33 0.0251(12) 0.0261(12) 0.0310(12) -0.0024(9) -0.0013(10) 0.0096(10)
C35 0.0286(12) 0.0243(11) 0.0281(12) 0.0050(9) 0.0010(10) 0.0029(9)
C36 0.0240(11) 0.0229(11) 0.0230(11) 0.0017(9) 0.0009(9) 0.0046(9)
C37 0.0240(12) 0.0270(12) 0.0353(13) -0.0005(9) 0.0051(10) 0.0079(10)
C39 0.0317(13) 0.0231(12) 0.0405(14) 0.0061(10) 0.0098(11) 0.0044(10)
C41 0.0314(12) 0.0199(10) 0.0182(11) 0.0006(9) -0.0038(9) 0.0007(8)
C42 0.0374(14) 0.0289(12) 0.0256(12) 0.0089(10) -0.0008(10) -0.0006(10)
C43 0.0424(15) 0.0319(13) 0.0334(14) 0.0157(11) -0.0058(12) 0.0026(11)
C44 0.0475(16) 0.0253(12) 0.0282(13) 0.0016(11) -0.0105(11) 0.0038(10)
C45 0.0360(14) 0.0333(13) 0.0277(13) -0.0030(10) -0.0013(10) 0.0094(10)
C46 0.0294(12) 0.0252(11) 0.0278(12) -0.0002(9) -0.0007(10) 0.0032(9)
C47 0.0504(17) 0.0608(18) 0.0349(15) 0.0284(14) 0.0099(13) 0.0100(13)
C48 0.0342(14) 0.0494(16) 0.0419(15) 0.0064(12) 0.0104(12) 0.0193(12)
C51 0.0342(13) 0.0184(10) 0.0216(11) 0.0032(9) -0.0025(10) 0.0028(9)
C52 0.0325(13) 0.0229(11) 0.0313(13) 0.0025(9) -0.0059(10) 0.0036(9)
C53 0.0441(16) 0.0294(13) 0.0425(16) 0.0031(11) -0.0176(13) 0.0031(11)
C54 0.068(2) 0.0284(13) 0.0294(14) 0.0041(13) -0.0196(14) 0.0007(11)
C55 0.071(2) 0.0268(13) 0.0216(12) 0.0076(12) -0.0012(12) 0.0013(10)
C56 0.0445(15) 0.0236(11) 0.0245(12) 0.0047(10) 0.0024(11) 0.0029(9)
C57 0.0282(13) 0.0422(15) 0.0454(15) 0.0059(11) 0.0018(11) 0.0056(12)
C58 0.0511(17) 0.0427(15) 0.0333(14) 0.0057(13) 0.0166(12) 0.0020(11)
F1 0.0365(8) 0.0523(9) 0.0399(9) 0.0007(7) 0.0138(7) -0.0089(7)
F2 0.0418(9) 0.0351(8) 0.0589(10) 0.0165(6) 0.0203(7) 0.0185(7)
F3 0.0255(7) 0.0374(8) 0.0581(10) -0.0010(6) 0.0147(7) 0.0098(7)
C34 0.0292(12) 0.0189(11) 0.0311(12) -0.0001(9) -0.0054(10) 0.0044(9)
C38 0.0392(15) 0.0265(12) 0.0428(15) -0.0001(11) -0.0035(12) 0.0045(11)
F4 0.030(3) 0.030(3) 0.068(8) -0.003(2) -0.003(4) -0.013(6)
F5 0.081(7) 0.020(2) 0.045(3) 0.004(3) -0.007(4) 0.0104(19)
F6 0.047(5) 0.023(3) 0.055(5) 0.008(3) 0.003(4) -0.003(3)
F4A 0.051(5) 0.029(3) 0.055(6) -0.002(4) -0.018(4) -0.010(4)
F5A 0.099(7) 0.029(3) 0.055(4) -0.018(4) 0.008(5) 0.011(2)
F6A 0.039(3) 0.020(2) 0.108(9) 0.0115(18) -0.023(5) 0.008(6)
F4B 0.054(9) 0.026(6) 0.073(12) 0.014(6) -0.014(9) 0.005(9)
F5B 0.089(13) 0.039(7) 0.042(8) -0.017(8) 0.009(9) -0.020(6)
F6B 0.039(7) 0.035(6) 0.063(11) -0.009(5) 0.020(8) -0.007(9)
F7 0.0437(9) 0.0380(8) 0.0558(10) 0.0108(7) 0.0232(7) 0.0239(7)
F8 0.0225(7) 0.0499(9) 0.0594(10) -0.0013(6) 0.0009(7) 0.0022(8)
F9 0.0476(9) 0.0309(8) 0.0745(11) 0.0104(7) 0.0354(8) 0.0035(7)

loop_
_atom_type_symbol
_atom_type_description
_atom_type_scat_dispersion_real
_atom_type_scat_dispersion_imag
_atom_type_scat_source
C C 0.0181 0.0091 'International Tables Vol C Tables 4.2.6.8 and 6.1.1.4'
H H 0.0000 0.0000 'International Tables Vol C Tables 4.2.6.8 and 6.1.1.4'
B B 0.0090 0.0039 'International Tables Vol C Tables 4.2.6.8 and 6.1.1.4'
F F 0.0727 0.0534 'International Tables Vol C Tables 4.2.6.8 and 6.1.1.4'
N N 0.0311 0.0180 'International Tables Vol C Tables 4.2.6.8 and 6.1.1.4'

loop_
_geom_angle_atom_site_label_1
_geom_angle_atom_site_label_2
_geom_angle_atom_site_label_3
_geom_angle_site_symmetry_1
_geom_angle_site_symmetry_3
_geom_angle
_geom_angle_publ_flag
C1 N2 C4 . . 121.39(18) ?
C1 N2 C51 . . 121.97(17) ?
C4 N2 C51 . . 116.60(17) ?
C3 N1 C41 . . 125.05(18) ?
C3 N1 H01 . . 118.6(17) ?
C41 N1 H01 . . 116.3(17) ?
C4 B1 C3 . . 114.64(19) ?
C4 B1 C31 . . 120.68(19) ?
C3 B1 C31 . . 124.7(2) ?
N2 C1 C2 . . 119.96(19) ?
N2 C1 C11 . . 120.05(18) ?
C2 C1 C11 . . 119.98(18) ?
C1 C2 C3 . . 124.22(19) ?
C1 C2 H2 . . 117.9 ?
C3 C2 H2 . . 117.9 ?
N1 C3 C2 . . 119.71(19) ?
N1 C3 B1 . . 123.31(19) ?
C2 C3 B1 . . 116.98(19) ?
N2 C4 B1 . . 122.77(19) ?
N2 C4 H4 . . 118.6 ?
B1 C4 H4 . . 118.6 ?
C12 C11 C16 . . 118.5(2) ?
C12 C11 C1 . . 118.8(2) ?
C16 C11 C1 . . 122.6(2) ?
C13 C12 C11 . . 120.9(2) ?
C13 C12 H12 . . 119.5 ?
C11 C12 H12 . . 119.5 ?
C14 C13 C12 . . 120.0(2) ?
C14 C13 H13 . . 120.0 ?
C12 C13 H13 . . 120.0 ?
C13 C14 C15 . . 120.0(2) ?
C13 C14 H14 . . 120.0 ?
C15 C14 H14 . . 120.0 ?
C14 C15 C16 . . 120.0(2) ?
C14 C15 H15 . . 120.0 ?
C16 C15 H15 . . 120.0 ?
C15 C16 C11 . . 120.6(2) ?
C15 C16 H16 . . 119.7 ?
C11 C16 H16 . . 119.7 ?
C36 C31 C32 . . 115.05(19) ?
C36 C31 B1 . . 122.29(19) ?
C32 C31 B1 . . 122.64(19) ?
C33 C32 C31 . . 122.5(2) ?
C33 C32 C37 . . 117.7(2) ?
C31 C32 C37 . . 119.78(19) ?
C34 C33 C32 . . 120.1(2) ?
C34 C33 H33 . . 120.0 ?
C32 C33 H33 . . 120.0 ?
C36 C35 C34 . . 119.5(2) ?
C36 C35 H35 . . 120.3 ?
C34 C35 H35 . . 120.3 ?
C35 C36 C31 . . 123.2(2) ?
C35 C36 C39 . . 117.4(2) ?
C31 C36 C39 . . 119.40(19) ?
F1 C37 F2 . . 106.84(19) ?
F1 C37 F3 . . 105.68(19) ?
F2 C37 F3 . . 106.32(18) ?
F1 C37 C32 . . 112.57(19) ?
F2 C37 C32 . . 112.58(19) ?
F3 C37 C32 . . 112.35(18) ?
F8 C39 F7 . . 106.27(19) ?
F8 C39 F9 . . 105.73(19) ?
F7 C39 F9 . . 106.28(19) ?
F8 C39 C36 . . 112.9(2) ?
F7 C39 C36 . . 112.52(19) ?
F9 C39 C36 . . 112.57(19) ?
C42 C41 C46 . . 121.3(2) ?
C42 C41 N1 . . 119.4(2) ?
C46 C41 N1 . . 119.3(2) ?
C43 C42 C41 . . 118.1(2) ?
C43 C42 C47 . . 121.4(2) ?
C41 C42 C47 . . 120.5(2) ?
C44 C43 C42 . . 121.1(2) ?
C44 C43 H43 . . 119.5 ?
C42 C43 H43 . . 119.5 ?
C43 C44 C45 . . 120.1(2) ?
C43 C44 H44 . . 120.0 ?
C45 C44 H44 . . 120.0 ?
C44 C45 C46 . . 120.8(2) ?
C44 C45 H45 . . 119.6 ?
C46 C45 H45 . . 119.6 ?
C45 C46 C41 . . 118.5(2) ?
C45 C46 C48 . . 121.1(2) ?
C41 C46 C48 . . 120.4(2) ?
C42 C47 H47A . . 109.5 ?
C42 C47 H47B . . 109.5 ?
H47A C47 H47B . . 109.5 ?
C42 C47 H47C . . 109.5 ?
H47A C47 H47C . . 109.5 ?
H47B C47 H47C . . 109.5 ?
C46 C48 H48A . . 109.5 ?
C46 C48 H48B . . 109.5 ?
H48A C48 H48B . . 109.5 ?
C46 C48 H48C . . 109.5 ?
H48A C48 H48C . . 109.5 ?
H48B C48 H48C . . 109.5 ?
C52 C51 C56 . . 123.4(2) ?
C52 C51 N2 . . 118.6(2) ?
C56 C51 N2 . . 117.9(2) ?
C51 C52 C53 . . 116.9(2) ?
C51 C52 C57 . . 121.9(2) ?
C53 C52 C57 . . 121.2(2) ?
C54 C53 C52 . . 120.9(3) ?
C54 C53 H53 . . 119.6 ?
C52 C53 H53 . . 119.6 ?
C55 C54 C53 . . 120.7(2) ?
C55 C54 H54 . . 119.7 ?
C53 C54 H54 . . 119.7 ?
C54 C55 C56 . . 121.0(3) ?
C54 C55 H55 . . 119.5 ?
C56 C55 H55 . . 119.5 ?
C51 C56 C55 . . 117.1(2) ?
C51 C56 C58 . . 122.1(2) ?
C55 C56 C58 . . 120.8(2) ?
C52 C57 H57A . . 109.5 ?
C52 C57 H57B . . 109.5 ?
H57A C57 H57B . . 109.5 ?
C52 C57 H57C . . 109.5 ?
H57A C57 H57C . . 109.5 ?
H57B C57 H57C . . 109.5 ?
C56 C58 H58A . . 109.5 ?
C56 C58 H58B . . 109.5 ?
H58A C58 H58B . . 109.5 ?
C56 C58 H58C . . 109.5 ?
H58A C58 H58C . . 109.5 ?
H58B C58 H58C . . 109.5 ?
C33 C34 C35 . . 119.7(2) ?
C33 C34 C38 . . 120.2(2) ?
C35 C34 C38 . . 120.1(2) ?
F6A C38 F4A . . 109.1(7) ?
F4 C38 F5 . . 108.6(6) ?
F4B C38 F6B . . 110.5(12) ?
F4 C38 F6 . . 105.4(6) ?
F5 C38 F6 . . 102.8(4) ?
F6A C38 F5A . . 109.8(5) ?
F4A C38 F5A . . 102.6(6) ?
F4B C38 F5B . . 105.7(12) ?
F6B C38 F5B . . 104.7(11) ?
F6A C38 C34 . . 114.8(5) ?
F4 C38 C34 . . 114.0(7) ?
F4B C38 C34 . . 113.6(8) ?
F4A C38 C34 . . 109.7(7) ?
F5 C38 C34 . . 113.1(3) ?
F6B C38 C34 . . 113.9(7) ?
F6 C38 C34 . . 112.1(4) ?
F5A C38 C34 . . 110.1(3) ?
F5B C38 C34 . . 107.5(6) ?

loop_
_geom_bond_atom_site_label_1
_geom_bond_atom_site_label_2
_geom_bond_site_symmetry_2
_geom_bond_distance
_geom_bond_publ_flag
N2 C1 . 1.357(3) ?
N2 C4 . 1.384(3) ?
N2 C51 . 1.453(3) ?
N1 C3 . 1.368(3) ?
N1 C41 . 1.432(3) ?
N1 H01 . 0.91(3) ?
B1 C4 . 1.459(3) ?
B1 C3 . 1.522(3) ?
B1 C31 . 1.609(3) ?
C1 C2 . 1.384(3) ?
C1 C11 . 1.490(3) ?
C2 C3 . 1.404(3) ?
C2 H2 . 0.95 ?
C4 H4 . 0.95 ?
C11 C12 . 1.392(3) ?
C11 C16 . 1.393(3) ?
C12 C13 . 1.388(3) ?
C12 H12 . 0.95 ?
C13 C14 . 1.375(4) ?
C13 H13 . 0.95 ?
C14 C15 . 1.387(4) ?
C14 H14 . 0.95 ?
C15 C16 . 1.389(3) ?
C15 H15 . 0.95 ?
C16 H16 . 0.95 ?
C31 C36 . 1.406(3) ?
C31 C32 . 1.411(3) ?
C32 C33 . 1.391(3) ?
C32 C37 . 1.505(3) ?
C33 C34 . 1.381(3) ?
C33 H33 . 0.95 ?
C35 C36 . 1.388(3) ?
C35 C34 . 1.390(3) ?
C35 H35 . 0.95 ?
C36 C39 . 1.503(3) ?
C37 F1 . 1.340(3) ?
C37 F2 . 1.340(3) ?
C37 F3 . 1.342(3) ?
C39 F8 . 1.336(3) ?
C39 F7 . 1.340(3) ?
C39 F9 . 1.343(3) ?
C41 C42 . 1.396(3) ?
C41 C46 . 1.398(3) ?
C42 C43 . 1.395(3) ?
C42 C47 . 1.507(4) ?
C43 C44 . 1.377(4) ?
C43 H43 . 0.95 ?
C44 C45 . 1.379(4) ?
C44 H44 . 0.95 ?
C45 C46 . 1.390(3) ?
C45 H45 . 0.95 ?
C46 C48 . 1.504(3) ?
C47 H47A . 0.98 ?
C47 H47B . 0.98 ?
C47 H47C . 0.98 ?
C48 H48A . 0.98 ?
C48 H48B . 0.98 ?
C48 H48C . 0.98 ?
C51 C52 . 1.392(3) ?
C51 C56 . 1.396(3) ?
C52 C53 . 1.405(3) ?
C52 C57 . 1.502(4) ?
C53 C54 . 1.377(4) ?
C53 H53 . 0.95 ?
C54 C55 . 1.376(4) ?
C54 H54 . 0.95 ?
C55 C56 . 1.396(3) ?
C55 H55 . 0.95 ?
C56 C58 . 1.500(4) ?
C57 H57A . 0.98 ?
C57 H57B . 0.98 ?
C57 H57C . 0.98 ?
C58 H58A . 0.98 ?
C58 H58B . 0.98 ?
C58 H58C . 0.98 ?
C34 C38 . 1.502(3) ?
C38 F6A . 1.287(8) ?
C38 F4 . 1.298(8) ?
C38 F4B . 1.312(11) ?
C38 F4A . 1.328(8) ?
C38 F5 . 1.337(6) ?
C38 F6B . 1.339(11) ?
C38 F6 . 1.374(7) ?
C38 F5A . 1.383(7) ?
C38 F5B . 1.384(10) ?

loop_
_geom_torsion_atom_site_label_1
_geom_torsion_atom_site_label_2
_geom_torsion_atom_site_label_3
_geom_torsion_atom_site_label_4
_geom_torsion_site_symmetry_1
_geom_torsion_site_symmetry_2
_geom_torsion_site_symmetry_3
_geom_torsion_site_symmetry_4
_geom_torsion
_geom_torsion_publ_flag
C4 N2 C1 C2 . . . . 0.8(3) ?
C51 N2 C1 C2 . . . . 178.4(2) ?
C4 N2 C1 C11 . . . . -178.3(2) ?
C51 N2 C1 C11 . . . . -0.7(3) ?
N2 C1 C2 C3 . . . . 0.2(3) ?
C11 C1 C2 C3 . . . . 179.3(2) ?
C41 N1 C3 C2 . . . . -0.1(3) ?
C41 N1 C3 B1 . . . . -180.0(2) ?
C1 C2 C3 N1 . . . . 178.5(2) ?
C1 C2 C3 B1 . . . . -1.7(3) ?
C4 B1 C3 N1 . . . . -178.1(2) ?
C31 B1 C3 N1 . . . . 2.5(3) ?
C4 B1 C3 C2 . . . . 2.1(3) ?
C31 B1 C3 C2 . . . . -177.3(2) ?
C1 N2 C4 B1 . . . . -0.2(3) ?
C51 N2 C4 B1 . . . . -177.9(2) ?
C3 B1 C4 N2 . . . . -1.3(3) ?
C31 B1 C4 N2 . . . . 178.2(2) ?
N2 C1 C11 C12 . . . . 127.5(2) ?
C2 C1 C11 C12 . . . . -51.6(3) ?
N2 C1 C11 C16 . . . . -56.1(3) ?
C2 C1 C11 C16 . . . . 124.9(2) ?
C16 C11 C12 C13 . . . . -0.5(3) ?
C1 C11 C12 C13 . . . . 176.1(2) ?
C11 C12 C13 C14 . . . . 0.9(4) ?
C12 C13 C14 C15 . . . . -0.7(4) ?
C13 C14 C15 C16 . . . . 0.0(4) ?
C14 C15 C16 C11 . . . . 0.5(4) ?
C12 C11 C16 C15 . . . . -0.2(3) ?
C1 C11 C16 C15 . . . . -176.6(2) ?
C4 B1 C31 C36 . . . . -89.7(3) ?
C3 B1 C31 C36 . . . . 89.7(3) ?
C4 B1 C31 C32 . . . . 88.4(3) ?
C3 B1 C31 C32 . . . . -92.3(3) ?
C36 C31 C32 C33 . . . . -1.7(3) ?
B1 C31 C32 C33 . . . . -179.9(2) ?
C36 C31 C32 C37 . . . . 177.25(19) ?
B1 C31 C32 C37 . . . . -0.9(3) ?
C31 C32 C33 C34 . . . . 0.3(3) ?
C37 C32 C33 C34 . . . . -178.6(2) ?
C34 C35 C36 C31 . . . . 0.6(3) ?
C34 C35 C36 C39 . . . . 178.6(2) ?
C32 C31 C36 C35 . . . . 1.2(3) ?
B1 C31 C36 C35 . . . . 179.4(2) ?
C32 C31 C36 C39 . . . . -176.7(2) ?
B1 C31 C36 C39 . . . . 1.4(3) ?
C33 C32 C37 F1 . . . . 115.2(2) ?
C31 C32 C37 F1 . . . . -63.8(3) ?
C33 C32 C37 F2 . . . . -124.0(2) ?
C31 C32 C37 F2 . . . . 57.0(3) ?
C33 C32 C37 F3 . . . . -4.0(3) ?
C31 C32 C37 F3 . . . . 177.02(18) ?
C35 C36 C39 F8 . . . . -114.2(2) ?
C31 C36 C39 F8 . . . . 63.9(3) ?
C35 C36 C39 F7 . . . . 125.5(2) ?
C31 C36 C39 F7 . . . . -56.4(3) ?
C35 C36 C39 F9 . . . . 5.4(3) ?
C31 C36 C39 F9 . . . . -176.48(19) ?
C3 N1 C41 C42 . . . . -93.0(3) ?
C3 N1 C41 C46 . . . . 88.2(3) ?
C46 C41 C42 C43 . . . . 1.4(3) ?
N1 C41 C42 C43 . . . . -177.5(2) ?
C46 C41 C42 C47 . . . . -177.9(2) ?
N1 C41 C42 C47 . . . . 3.3(3) ?
C41 C42 C43 C44 . . . . -0.2(4) ?
C47 C42 C43 C44 . . . . 179.1(2) ?
C42 C43 C44 C45 . . . . -0.5(4) ?
C43 C44 C45 C46 . . . . 0.0(4) ?
C44 C45 C46 C41 . . . . 1.2(3) ?
C44 C45 C46 C48 . . . . -178.1(2) ?
C42 C41 C46 C45 . . . . -1.9(3) ?
N1 C41 C46 C45 . . . . 177.0(2) ?
C42 C41 C46 C48 . . . . 177.4(2) ?
N1 C41 C46 C48 . . . . -3.7(3) ?
C1 N2 C51 C52 . . . . -78.6(3) ?
C4 N2 C51 C52 . . . . 99.1(2) ?
C1 N2 C51 C56 . . . . 104.6(2) ?
C4 N2 C51 C56 . . . . -77.7(2) ?
C56 C51 C52 C53 . . . . -2.9(3) ?
N2 C51 C52 C53 . . . . -179.55(19) ?
C56 C51 C52 C57 . . . . 177.3(2) ?
N2 C51 C52 C57 . . . . 0.7(3) ?
C51 C52 C53 C54 . . . . 0.0(3) ?
C57 C52 C53 C54 . . . . 179.8(2) ?
C52 C53 C54 C55 . . . . 2.4(4) ?
C53 C54 C55 C56 . . . . -2.0(4) ?
C52 C51 C56 C55 . . . . 3.3(3) ?
N2 C51 C56 C55 . . . . 179.91(19) ?
C52 C51 C56 C58 . . . . -176.3(2) ?
N2 C51 C56 C58 . . . . 0.3(3) ?
C54 C55 C56 C51 . . . . -0.7(3) ?
C54 C55 C56 C58 . . . . 178.9(2) ?
C32 C33 C34 C35 . . . . 1.6(3) ?
C32 C33 C34 C38 . . . . -177.6(2) ?
C36 C35 C34 C33 . . . . -2.1(3) ?
C36 C35 C34 C38 . . . . 177.2(2) ?
C33 C34 C38 F6A . . . . -166.5(8) ?
C35 C34 C38 F6A . . . . 14.3(9) ?
C33 C34 C38 F4 . . . . 45.8(8) ?
C35 C34 C38 F4 . . . . -133.4(8) ?
C33 C34 C38 F4B . . . . -122.6(16) ?
C35 C34 C38 F4B . . . . 58.2(16) ?
C33 C34 C38 F4A . . . . 70.2(8) ?
C35 C34 C38 F4A . . . . -109.0(8) ?
C33 C34 C38 F5 . . . . -78.8(8) ?
C35 C34 C38 F5 . . . . 101.9(7) ?
C33 C34 C38 F6B . . . . 5.2(15) ?
C35 C34 C38 F6B . . . . -174.0(15) ?
C33 C34 C38 F6 . . . . 165.5(6) ?
C35 C34 C38 F6 . . . . -13.7(6) ?
C33 C34 C38 F5A . . . . -42.0(8) ?
C35 C34 C38 F5A . . . . 138.8(8) ?
C33 C34 C38 F5B . . . . 120.8(15) ?
C35 C34 C38 F5B . . . . -58.4(15) ?
